data_2216996
loop_
_publ_author_name
'Xiang-Xiang Wu'
'Zhan Shu'
'Lin-Lin Ma'
'Zhe-Wu Ding'
'Zhi-Min Jin'

_publ_section_title
;7-(1,3-Dioxolan-2-ylmethyl)-1,3-dimethylpurine-2,6(1<i>H</i>,3<i>H</i>)-dione
 trichloroacetic acid solvate
;
_journal_coeditor_code CS2059
_journal_issue 1
_journal_name_full 'Acta Crystallographica Section E'
_journal_page_first o347
_journal_page_last o347
_journal_paper_doi 10.1107/S1600536807067025
_journal_volume 64
_journal_year 2008
_chemical_formula_iupac 'C11 H14 N4 O4, C2 H Cl3 O2'
_chemical_formula_moiety 'C11 H14 N4 O4, C2 H Cl3 O2'
_chemical_formula_sum 'C13 H15 Cl3 N4 O6'
_chemical_formula_weight 429.64
_chemical_name_systematic
;
7-(1,3-Dioxolan-2-ylmethyl)-1,3-dimethylpurine-2,6(1H,3H)-dione
trichloroacetic acid solvate
;
_space_group_IT_number 2
_symmetry_cell_setting triclinic
_symmetry_space_group_name_Hall '-P 1'
_symmetry_space_group_name_H-M 'P -1'
_atom_sites_solution_hydrogens geom
_atom_sites_solution_primary direct
_atom_sites_solution_secondary difmap
_audit_creation_method SHELXL-97
_cell_angle_alpha 93.217(9)
_cell_angle_beta 91.090(8)
_cell_angle_gamma 101.725(9)
_cell_formula_units_Z 2
_cell_length_a 5.656(3)
_cell_length_b 10.825(5)
_cell_length_c 14.962(7)
_cell_measurement_reflns_used 1931
_cell_measurement_temperature 293(2)
_cell_measurement_theta_max 24.68
_cell_measurement_theta_min 2.43
_cell_volume 895.1(8)
_computing_cell_refinement 'SAINT (Bruker, 2000)'
_computing_data_collection 'SMART (Bruker, 2000)'
_computing_data_reduction 'SAINT (Bruker, 2000)'
_computing_molecular_graphics 'SHELXTL(Bruker, 2000)'
_computing_publication_material 'SHELXL97 (Sheldrick, 1997)'
_computing_structure_refinement 'SHELXL97 (Sheldrick, 1997)'
_computing_structure_solution 'SHELXS97 (Sheldrick, 1997)'
_diffrn_ambient_temperature 273(2)
_diffrn_measured_fraction_theta_full 0.986
_diffrn_measured_fraction_theta_max 0.986
_diffrn_measurement_device_type 'Bruker APEX area-detector'
_diffrn_measurement_method '\f and \w'
_diffrn_radiation_monochromator graphite
_diffrn_radiation_source 'fine-focus sealed tube'
_diffrn_radiation_type MoK\a
_diffrn_radiation_wavelength 0.71073
_diffrn_reflns_av_R_equivalents 0.0153
_diffrn_reflns_av_sigmaI/netI 0.0351
_diffrn_reflns_limit_h_max 6
_diffrn_reflns_limit_h_min -6
_diffrn_reflns_limit_k_max 10
_diffrn_reflns_limit_k_min -12
_diffrn_reflns_limit_l_max 17
_diffrn_reflns_limit_l_min -16
_diffrn_reflns_number 4717
_diffrn_reflns_theta_full 25.02
_diffrn_reflns_theta_max 25.02
_diffrn_reflns_theta_min 1.92
_diffrn_standards_number 0
_exptl_absorpt_coefficient_mu 0.551
_exptl_absorpt_correction_T_max 0.9121
_exptl_absorpt_correction_T_min 0.8179
_exptl_absorpt_correction_type multi-scan
_exptl_absorpt_process_details '(SADABS; Bruker, 2000)'
_exptl_crystal_colour Colorless
_exptl_crystal_density_diffrn 1.594
_exptl_crystal_density_method 'not measured'
_exptl_crystal_description Block
_exptl_crystal_F_000 440
_exptl_crystal_size_max 0.38
_exptl_crystal_size_mid 0.28
_exptl_crystal_size_min 0.17
_refine_diff_density_max 0.323
_refine_diff_density_min -0.412
_refine_ls_extinction_method none
_refine_ls_goodness_of_fit_ref 1.148
_refine_ls_hydrogen_treatment constr
_refine_ls_matrix_type full
_refine_ls_number_parameters 238
_refine_ls_number_reflns 3124
_refine_ls_number_restraints 0
_refine_ls_restrained_S_all 1.148
_refine_ls_R_factor_all 0.0763
_refine_ls_R_factor_gt 0.0725
_refine_ls_shift/su_max 0.000
_refine_ls_shift/su_mean 0.000
_refine_ls_structure_factor_coef Fsqd
_refine_ls_weighting_details 'calc w=1/[\s^2^(Fo^2^)+(0.0594P)^2^+1.1669P] where P=(Fo^2^+2Fc^2^)/3'
_refine_ls_weighting_scheme calc
_refine_ls_wR_factor_gt 0.1648
_refine_ls_wR_factor_ref 0.1674
_reflns_number_gt 2915
_reflns_number_total 3124
_reflns_threshold_expression I>2\s(I)
_cod_data_source_file cs2059.cif
_cod_data_source_block I
_cod_depositor_comments
;
The following automatic conversions were performed:
'_symmetry_cell_setting' value 'Triclinic' changed to 'triclinic'
according to '/home/saulius/struct/CIF-dictionaries/cif_core.dic'
dictionary named 'cif_core.dic' version 2.4.1 from 2010-06-29.

Automatic conversion script
Id: cif_fix_enum 1527 2010-12-29 10:47:43Z saulius 

The following automatic conversions were performed:

'_symmetry_cell_setting' value 'Triclinic' changed to 'triclinic'
according to /home/saulius/struct/CIF-dictionaries/cif_core.dic
dictionary named 'cif_core.dic' version 2.4.1 from 2010-06-29.

Automatic conversion script
Id: cif_fix_values 1715 2011-07-08 13:25:40Z adriana 
;
_cod_database_code 2216996
_cod_database_fobs_code 2216996

loop_
_symmetry_equiv_pos_as_xyz
'x, y, z'
'-x, -y, -z'

loop_
_atom_site_type_symbol
_atom_site_label
_atom_site_fract_x
_atom_site_fract_y
_atom_site_fract_z
_atom_site_U_iso_or_equiv
_atom_site_adp_type
_atom_site_calc_flag
_atom_site_refinement_flags
_atom_site_occupancy
Cl Cl1 1.5096(2) 0.72892(10) 0.71995(10) 0.0764(4) Uani d . 1
Cl Cl2 1.8985(2) 0.61490(16) 0.77278(12) 0.1021(6) Uani d . 1
Cl Cl3 1.7335(3) 0.59298(13) 0.58909(10) 0.0997(6) Uani d . 1
O O1 0.3256(5) -0.0373(3) 0.80906(17) 0.0546(7) Uani d . 1
O O2 0.3073(6) 0.0976(3) 0.5250(2) 0.0733(9) Uani d . 1
O O3 0.4973(4) 0.1851(3) 0.96858(18) 0.0602(8) Uani d . 1
O O4 0.8810(5) 0.2918(3) 0.99418(19) 0.0623(8) Uani d . 1
O O5 1.4500(7) 0.4439(4) 0.7965(2) 0.1070(15) Uani d . 1
O O6 1.3136(5) 0.4325(3) 0.65695(18) 0.0636(8) Uani d . 1
H H6 1.2045 0.3777 0.6741 0.095 Uiso calc R 1
N N1 0.3188(5) 0.0331(3) 0.66788(19) 0.0419(7) Uani d . 1
N N2 0.6381(6) 0.1835(3) 0.61213(18) 0.0449(7) Uani d . 1
N N3 0.8290(5) 0.1395(3) 0.83050(18) 0.0405(7) Uani d . 1
N N4 0.9777(5) 0.2545(3) 0.71822(18) 0.0430(7) Uani d . 1
C C1 0.4252(6) 0.0310(3) 0.7528(2) 0.0393(8) Uani d . 1
C C2 0.4147(7) 0.1040(4) 0.5965(2) 0.0478(9) Uani d . 1
C C3 0.7539(6) 0.1868(3) 0.6938(2) 0.0366(7) Uani d . 1
C C4 0.6551(6) 0.1155(3) 0.7615(2) 0.0359(7) Uani d . 1
C C5 1.0141(6) 0.2218(3) 0.8011(2) 0.0453(9) Uani d . 1
C C6 0.8182(7) 0.0864(4) 0.9184(2) 0.0503(9) Uani d . 1
C C7 0.7322(7) 0.1697(4) 0.9889(2) 0.0556(10) Uani d . 1
C C8 0.4837(8) 0.3052(6) 1.0101(4) 0.0819(16) Uani d . 1
C C9 0.7308(9) 0.3811(5) 1.0075(4) 0.0873(16) Uani d . 1
C C10 0.0798(7) -0.0510(4) 0.6519(3) 0.0571(10) Uani d . 1
C C11 0.7596(9) 0.2537(4) 0.5391(3) 0.0668(12) Uani d . 1
C C12 1.4565(7) 0.4789(4) 0.7231(3) 0.0495(9) Uani d . 1
C C13 1.6453(7) 0.5977(4) 0.7006(3) 0.0510(9) Uani d . 1
H H5 1.1551 0.2535 0.8350 0.054 Uiso calc R 1
H H6A 0.9776 0.0744 0.9360 0.060 Uiso calc R 1
H H6B 0.7100 0.0042 0.9144 0.060 Uiso calc R 1
H H7 0.7354 0.1325 1.0470 0.067 Uiso calc R 1
H H8A 0.4326 0.2969 1.0714 0.098 Uiso calc R 1
H H8B 0.3708 0.3438 0.9774 0.098 Uiso calc R 1
H H9A 0.7445 0.4373 0.9588 0.105 Uiso calc R 1
H H9B 0.7747 0.4312 1.0634 0.105 Uiso calc R 1
H H10A 0.0989 -0.1371 0.6447 0.086 Uiso calc R 1
H H10B 0.0050 -0.0289 0.5986 0.086 Uiso calc R 1
H H10C -0.0200 -0.0418 0.7020 0.086 Uiso calc R 1
H H11A 0.8042 0.3418 0.5577 0.100 Uiso calc R 1
H H11B 0.6521 0.2428 0.4875 0.100 Uiso calc R 1
H H11C 0.9019 0.2223 0.5242 0.100 Uiso calc R 1

loop_
_atom_site_aniso_label
_atom_site_aniso_U_11
_atom_site_aniso_U_22
_atom_site_aniso_U_33
_atom_site_aniso_U_12
_atom_site_aniso_U_13
_atom_site_aniso_U_23
Cl1 0.0576(7) 0.0484(6) 0.1235(11) 0.0101(5) 0.0154(6) 0.0069(6)
Cl2 0.0387(6) 0.1176(12) 0.1433(14) -0.0071(7) -0.0153(7) 0.0424(10)
Cl3 0.1202(12) 0.0764(9) 0.0881(9) -0.0186(8) 0.0608(9) 0.0041(7)
O1 0.0479(15) 0.0548(16) 0.0536(16) -0.0104(12) 0.0042(12) 0.0136(13)
O2 0.072(2) 0.090(2) 0.0536(17) 0.0053(17) -0.0215(15) 0.0125(16)
O3 0.0333(14) 0.082(2) 0.0569(16) -0.0045(13) 0.0028(12) -0.0057(15)
O4 0.0353(14) 0.079(2) 0.0644(18) -0.0036(14) -0.0027(12) -0.0114(15)
O5 0.104(3) 0.112(3) 0.075(2) -0.056(2) -0.026(2) 0.045(2)
O6 0.0586(18) 0.069(2) 0.0498(16) -0.0202(14) 0.0089(13) 0.0087(14)
N1 0.0351(15) 0.0415(16) 0.0468(17) 0.0035(12) -0.0024(12) 0.0012(13)
N2 0.0542(18) 0.0444(17) 0.0354(15) 0.0063(14) 0.0030(13) 0.0088(13)
N3 0.0389(16) 0.0432(16) 0.0365(15) 0.0000(13) 0.0013(12) 0.0077(12)
N4 0.0443(17) 0.0416(16) 0.0383(16) -0.0031(13) 0.0063(12) 0.0038(12)
C1 0.0368(18) 0.0346(17) 0.0459(19) 0.0054(14) 0.0054(15) 0.0030(15)
C2 0.047(2) 0.050(2) 0.045(2) 0.0095(17) -0.0058(16) 0.0038(16)
C3 0.0375(18) 0.0328(17) 0.0380(17) 0.0035(14) 0.0047(14) 0.0021(13)
C4 0.0342(17) 0.0352(17) 0.0378(17) 0.0054(13) 0.0032(13) 0.0033(14)
C5 0.0369(19) 0.050(2) 0.044(2) -0.0031(16) 0.0009(15) 0.0002(16)
C6 0.047(2) 0.056(2) 0.047(2) 0.0045(17) -0.0028(16) 0.0192(17)
C7 0.045(2) 0.081(3) 0.038(2) 0.000(2) -0.0019(16) 0.0173(19)
C8 0.048(3) 0.111(4) 0.079(3) 0.006(3) -0.002(2) -0.024(3)
C9 0.056(3) 0.091(4) 0.107(4) 0.005(3) -0.005(3) -0.022(3)
C10 0.042(2) 0.056(2) 0.068(3) 0.0014(18) -0.0051(18) -0.005(2)
C11 0.082(3) 0.073(3) 0.041(2) 0.002(2) 0.007(2) 0.019(2)
C12 0.043(2) 0.048(2) 0.054(2) -0.0007(17) 0.0092(17) 0.0112(18)
C13 0.038(2) 0.050(2) 0.063(2) 0.0029(17) 0.0123(17) 0.0080(18)

loop_
_atom_type_symbol
_atom_type_description
_atom_type_scat_dispersion_real
_atom_type_scat_dispersion_imag
_atom_type_scat_source
C C 0.0033 0.0016 'International Tables Vol C Tables 4.2.6.8 and 6.1.1.4'
H H 0.0000 0.0000 'International Tables Vol C Tables 4.2.6.8 and 6.1.1.4'
N N 0.0061 0.0033 'International Tables Vol C Tables 4.2.6.8 and 6.1.1.4'
O O 0.0106 0.0060 'International Tables Vol C Tables 4.2.6.8 and 6.1.1.4'
Cl Cl 0.1484 0.1585 'International Tables Vol C Tables 4.2.6.8 and 6.1.1.4'

loop_
_geom_angle_atom_site_label_1
_geom_angle_atom_site_label_2
_geom_angle_atom_site_label_3
_geom_angle
C1 N1 C2 127.5(3)
C1 N1 C10 115.6(3)
C2 N1 C10 116.9(3)
C2 N2 C11 120.1(3)
C3 N2 C2 119.3(3)
C3 N2 C11 120.4(3)
C3 C4 N3 105.3(3)
C3 C4 C1 123.0(3)
C4 N3 C6 128.3(3)
C4 C3 N2 122.3(3)
C5 N3 C4 106.2(3)
C5 N3 C6 125.5(3)
C5 N4 C3 104.1(3)
C6 C7 H7 109.5
C7 O3 C8 104.9(3)
C7 O4 C9 108.0(3)
C7 C6 H6A 109.1
C7 C6 H6B 109.1
C8 C9 H9A 110.7
C8 C9 H9B 110.7
C9 C8 H8A 110.8
C9 C8 H8B 110.8
C12 O6 H6 109.5
C12 C13 Cl2 109.4(3)
C12 C13 Cl3 113.0(3)
Cl2 C13 Cl3 109.9(2)
C12 C13 Cl1 107.0(3)
Cl2 C13 Cl1 108.7(2)
Cl3 C13 Cl1 108.6(2)
O1 C1 N1 121.5(3)
O1 C1 C4 127.2(3)
O2 C2 N2 121.3(4)
O2 C2 N1 122.1(4)
O3 C7 O4 106.5(3)
O3 C7 C6 111.3(3)
O3 C7 H7 109.5
O3 C8 C9 104.8(4)
O3 C8 H8A 110.8
O3 C8 H8B 110.8
O4 C7 C6 110.6(3)
O4 C7 H7 109.5
O4 C9 C8 105.2(4)
O4 C9 H9A 110.7
O4 C9 H9B 110.7
O5 C12 O6 126.9(4)
O5 C12 C13 119.8(4)
O6 C12 C13 113.1(3)
N1 C1 C4 111.3(3)
N1 C10 H10A 109.5
N1 C10 H10B 109.5
N1 C10 H10C 109.5
N2 C2 N1 116.6(3)
N2 C11 H11A 109.5
N2 C11 H11B 109.5
N2 C11 H11C 109.5
N3 C4 C1 131.6(3)
N3 C5 N4 113.3(3)
N3 C5 H5 123.3
N3 C6 C7 112.3(3)
N3 C6 H6A 109.1
N3 C6 H6B 109.1
N4 C3 C4 111.1(3)
N4 C3 N2 126.6(3)
N4 C5 H5 123.3
H6A C6 H6B 107.9
H8A C8 H8B 108.9
H9A C9 H9B 108.8
H10A C10 H10B 109.5
H10A C10 H10C 109.5
H10B C10 H10C 109.5
H11A C11 H11B 109.5
H11A C11 H11C 109.5
H11B C11 H11C 109.5

loop_
_geom_bond_atom_site_label_1
_geom_bond_atom_site_label_2
_geom_bond_distance
Cl1 C13 1.760(4)
Cl2 C13 1.750(4)
Cl3 C13 1.752(4)
O1 C1 1.222(4)
O2 C2 1.212(4)
O3 C7 1.402(5)
O3 C8 1.426(6)
O4 C7 1.413(5)
O4 C9 1.419(6)
O5 C12 1.181(5)
O6 C12 1.278(5)
O6 H6 0.8200
N1 C1 1.398(4)
N1 C2 1.403(5)
N1 C10 1.475(5)
N2 C3 1.371(4)
N2 C2 1.384(5)
N2 C11 1.468(5)
N3 C5 1.330(4)
N3 C4 1.388(4)
N3 C6 1.462(4)
N4 C5 1.331(5)
N4 C3 1.359(4)
C1 C4 1.429(5)
C4 C3 1.366(5)
C5 H5 0.9300
C6 C7 1.501(6)
C6 H6A 0.9700
C6 H6B 0.9700
C7 H7 0.9800
C8 C9 1.472(7)
C8 H8A 0.9700
C8 H8B 0.9700
C9 H9A 0.9700
C9 H9B 0.9700
C10 H10A 0.9600
C10 H10B 0.9600
C10 H10C 0.9600
C11 H11A 0.9600
C11 H11B 0.9600
C11 H11C 0.9600
C12 C13 1.553(5)

loop_
_geom_hbond_atom_site_label_D
_geom_hbond_atom_site_label_H
_geom_hbond_atom_site_label_A
_geom_hbond_site_symmetry_A
_geom_hbond_distance_DH
_geom_hbond_distance_HA
_geom_hbond_distance_DA
_geom_hbond_angle_DHA
_geom_hbond_publ_flag
O6 H6 N4 1_555 0.82 1.82 2.635(4) 175.9 yes
C5 H5 O5 1_555 0.93 2.48 3.079(5) 122.6 yes
C7 H7 O1 2_657 0.98 2.44 3.410(5) 171.0 yes
C10 H10B O2 2_556 0.96 2.51 3.351(3) 146.9 yes

loop_
_geom_torsion_atom_site_label_1
_geom_torsion_atom_site_label_2
_geom_torsion_atom_site_label_3
_geom_torsion_atom_site_label_4
_geom_torsion
C1 C4 C3 N4 -177.2(3)
C1 C4 C3 N2 0.6(5)
C1 N1 C2 O2 179.3(4)
C1 N1 C2 N2 -1.6(5)
C2 N1 C1 O1 -178.2(3)
C2 N1 C1 C4 1.2(5)
C2 N2 C3 N4 176.5(3)
C2 N2 C3 C4 -1.0(5)
C3 N2 C2 O2 -179.5(4)
C3 N2 C2 N1 1.4(5)
C3 N4 C5 N3 -0.4(4)
C4 N3 C5 N4 -0.1(4)
C4 N3 C6 C7 -94.6(4)
C5 N3 C6 C7 85.8(4)
C5 N3 C4 C3 0.6(4)
C5 N3 C4 C1 176.4(4)
C5 N4 C3 C4 0.8(4)
C5 N4 C3 N2 -176.9(3)
C6 N3 C5 N4 179.6(3)
C6 N3 C4 C3 -179.2(3)
C6 N3 C4 C1 -3.3(6)
C7 O3 C8 C9 31.3(5)
C7 O4 C9 C8 0.1(5)
C8 O3 C7 O4 -31.7(4)
C8 O3 C7 C6 -152.3(4)
C9 O4 C7 O3 19.5(4)
C9 O4 C7 C6 140.7(4)
C10 N1 C1 O1 0.6(5)
C10 N1 C1 C4 -179.9(3)
C10 N1 C2 O2 0.4(6)
C10 N1 C2 N2 179.5(3)
C11 N2 C3 N4 2.5(5)
C11 N2 C3 C4 -175.0(4)
C11 N2 C2 O2 -5.5(6)
C11 N2 C2 N1 175.4(3)
N1 C1 C4 C3 -0.7(5)
N1 C1 C4 N3 -176.0(3)
N3 C4 C3 N4 -0.9(4)
N3 C4 C3 N2 177.0(3)
N3 C6 C7 O3 61.6(4)
N3 C6 C7 O4 -56.6(4)
O1 C1 C4 C3 178.8(3)
O1 C1 C4 N3 3.5(6)
O3 C8 C9 O4 -19.2(6)
O5 C12 C13 Cl2 27.5(5)
O5 C12 C13 Cl3 150.4(4)
O5 C12 C13 Cl1 -90.1(5)
O6 C12 C13 Cl2 -155.6(3)
O6 C12 C13 Cl3 -32.7(4)
O6 C12 C13 Cl1 86.8(4)

loop_
_cod_related_entry_id
_cod_related_entry_database
_cod_related_entry_code
1 ChemSpider 21119684
